data_7110974
loop_
_publ_author_name
'Furuta, Hiroyuki'
'Maeda, Hiromitsu'
'Osuka, Atsuhiro'
'Yasutake, Mikio'
'Shinmyozu, Teruo'
'Ishikawa, Yuichi'

_publ_section_title
;
 Inner C-arylation of a doubly N-confused porphyrin--Pd complex in
 toluene---the possibility of a Pd3+ intermediate
;
_journal_issue 13
_journal_name_full 'Chemical Communications'
_journal_page_first 1143
_journal_paper_doi 10.1039/b003022h
_journal_year 2000
_chemical_formula_sum 'C56 H25.6 F20 N4 O1.3 Pd'
_chemical_formula_weight 1261.62
_space_group_IT_number 14
_symmetry_cell_setting monoclinic
_symmetry_Int_Tables_number 14
_symmetry_space_group_name_Hall '-P 2yn'
_symmetry_space_group_name_H-M 'P 1 21/n 1'
_cell_angle_alpha 90
_cell_angle_beta 118.743(2)
_cell_angle_gamma 90
_cell_formula_units_Z 4
_cell_length_a 15.780(1)
_cell_length_b 22.179(2)
_cell_length_c 15.618(1)
_cell_measurement_reflns_used 15405
_cell_measurement_temperature 93.2
_cell_measurement_theta_max 27.5
_cell_measurement_theta_min 1.7
_cell_volume 4792.6(6)
_computing_cell_refinement PROCESS-AUTO
_computing_data_collection PROCESS-AUTO
_computing_data_reduction 'teXsan Ver. 1.10'
_computing_publication_material 'teXsan Ver. 1.10'
_computing_structure_refinement SHELXL97
_computing_structure_solution SIR92
_diffrn_measurement_device_type 'Rigaku RAXIS-RAPID Imaging Plate'
_diffrn_measurement_method ?w
_diffrn_radiation_type 'Mo K??'
_diffrn_radiation_wavelength 0.7107
_diffrn_reflns_av_R_equivalents 0.230
_diffrn_reflns_limit_h_max 20
_diffrn_reflns_limit_h_min 0
_diffrn_reflns_limit_k_max 28
_diffrn_reflns_limit_k_min -28
_diffrn_reflns_limit_l_max 17
_diffrn_reflns_limit_l_min -20
_diffrn_reflns_number 37233
_diffrn_reflns_theta_max 27.50
_exptl_absorpt_coefficient_mu 0.515
_exptl_absorpt_correction_T_max 0.975
_exptl_absorpt_correction_T_min 0.775
_exptl_absorpt_correction_type multi-scan
_exptl_absorpt_process_details '(Higashi, 1995)'
_exptl_crystal_colour black
_exptl_crystal_density_diffrn 1.749
_exptl_crystal_density_method 'not measured'
_exptl_crystal_description prism
_exptl_crystal_size_max 0.100
_exptl_crystal_size_mid 0.100
_exptl_crystal_size_min 0.050
_refine_diff_density_max 1.07
_refine_diff_density_min -0.85
_refine_ls_extinction_coef 0.0000
_refine_ls_extinction_expression Fc^*^=kFc[1+0.001xFc^2^?l^3^/sin(2?q)]^-1/4^
_refine_ls_extinction_method SHELXL
_refine_ls_goodness_of_fit_ref 0.843
_refine_ls_hydrogen_treatment noref
_refine_ls_number_parameters 752
_refine_ls_number_reflns 3178
_refine_ls_R_factor_gt 0.0778
_refine_ls_shift/su_max -0.0710
_refine_ls_structure_factor_coef Fsqd
_refine_ls_weighting_details 'w = 1/[?s^2^(Fo^2^) + (0.1000P)^2^+0.0000P] where P=(Fo^2^+2Fc^2^)/3'
_refine_ls_weighting_scheme calc
_refine_ls_wR_factor_ref 0.2475
_reflns_number_gt 3178
_reflns_number_total 17002
_reflns_threshold_expression >2.0sigma(I)
_cod_data_source_file b003022hsup1.cif
_cod_data_source_block yasu40
_cod_original_cell_volume 4792.5(7)
_cod_original_sg_symbol_H-M P21/n
_cod_original_formula_sum 'C56 H25.6 F20 N4 O1.30 Pd '
_cod_database_code 7110974

loop_
_symmetry_equiv_pos_as_xyz
x,y,z
1/2-x,1/2+y,1/2-z
-x,-y,-z
1/2+x,1/2-y,1/2+z

loop_
_atom_site_label
_atom_site_type_symbol
_atom_site_fract_x
_atom_site_fract_y
_atom_site_fract_z
_atom_site_U_iso_or_equiv
_atom_site_adp_type
_atom_site_occupancy
_atom_site_calc_flag
_atom_site_refinement_flags
Pd(1) Pd 0.32605(6) 0.02472(4) 0.86585(6) 0.0368(2) Uani 1.00 d .
F(1) F 0.3709(5) 0.1951(3) 1.1507(5) 0.066(2) Uani 1.00 d .
F(2) F 0.4162(5) 0.2289(4) 1.3320(6) 0.078(2) Uani 1.00 d .
F(3) F 0.4411(5) 0.1449(4) 1.4689(5) 0.077(2) Uani 1.00 d .
F(4) F 0.4170(5) 0.0265(4) 1.4220(5) 0.075(2) Uani 1.00 d .
F(5) F 0.3696(5) -0.0076(3) 1.2406(4) 0.060(2) Uani 1.00 d .
F(6) F 0.4701(5) 0.2499(3) 0.9035(5) 0.056(2) Uani 1.00 d .
F(7) F 0.5944(5) 0.3380(3) 0.9216(5) 0.070(2) Uani 1.00 d .
F(8) F 0.7583(5) 0.3126(3) 0.9159(5) 0.068(2) Uani 1.00 d .
F(9) F 0.7993(5) 0.1966(3) 0.8910(5) 0.072(2) Uani 1.00 d .
F(10) F 0.6761(5) 0.1085(3) 0.8716(5) 0.058(2) Uani 1.00 d .
F(11) F 0.3907(5) -0.1478(3) 0.6469(5) 0.052(2) Uani 1.00 d .
F(12) F 0.3725(6) -0.1976(3) 0.4821(6) 0.075(2) Uani 1.00 d .
F(13) F 0.2858(6) -0.1339(3) 0.3116(5) 0.084(2) Uani 1.00 d .
F(14) F 0.2157(5) -0.0220(4) 0.3094(4) 0.080(2) Uani 1.00 d .
F(15) F 0.2288(5) 0.0257(3) 0.4716(4) 0.064(2) Uani 1.00 d .
F(16) F 0.1734(8) -0.2032(3) 0.8895(6) 0.104(4) Uani 1.00 d .
F(17) F 0.010(1) -0.2702(4) 0.8758(7) 0.157(6) Uani 1.00 d .
F(18) F -0.1546(8) -0.2218(5) 0.8172(7) 0.140(4) Uani 1.00 d .
F(19) F -0.1849(8) -0.1063(5) 0.7633(8) 0.128(4) Uani 1.00 d .
F(20) F -0.0397(6) -0.0408(4) 0.7762(6) 0.091(3) Uani 1.00 d .
O(1) O 0.0961(6) -0.0636(4) 1.0029(5) 0.056(2) Uani 1.00 d .
O(2) O 0.118(2) -0.294(1) 0.888(2) 0.05828(9) Uiso 0.30 d P
N(1) N 0.2075(7) 0.0133(4) 1.0623(6) 0.045(2) Uani 1.00 d .
N(2) N 0.5020(7) 0.1012(4) 1.1039(6) 0.041(2) Uani 1.00 d .
N(3) N 0.3949(6) 0.0442(4) 0.7835(6) 0.041(2) Uani 1.00 d .
N(4) N 0.2546(6) -0.0459(4) 0.7740(6) 0.038(2) Uani 1.00 d .
C(1) C 0.2592(8) 0.0059(5) 0.9416(8) 0.042(3) Uani 1.00 d .
C(2) C 0.3810(8) 0.1091(4) 0.9485(7) 0.038(3) Uani 1.00 d .
C(3) C 0.1883(8) -0.0366(4) 0.9221(7) 0.038(3) Uani 1.00 d .
C(4) C 0.1606(8) -0.0286(6) 0.9999(8) 0.048(3) Uani 1.00 d .
C(5) C 0.2726(8) 0.0351(4) 1.0340(7) 0.035(3) Uani 1.00 d .
C(6) C 0.3431(8) 0.0736(5) 1.0864(7) 0.041(3) Uani 1.00 d .
C(7) C 0.4058(8) 0.0944(4) 1.0483(7) 0.039(3) Uani 1.00 d .
C(8) C 0.5441(8) 0.1160(5) 1.0482(8) 0.039(3) Uani 1.00 d .
C(9) C 0.4751(8) 0.1206(4) 0.9523(8) 0.041(3) Uani 1.00 d .
C(10) C 0.4972(8) 0.1289(5) 0.8724(8) 0.040(3) Uani 1.00 d .
C(11) C 0.4557(8) 0.0922(5) 0.7928(8) 0.048(3) Uani 1.00 d .
C(12) C 0.4699(9) 0.0953(5) 0.7089(8) 0.054(3) Uani 1.00 d .
C(13) C 0.4225(8) 0.0502(5) 0.6497(7) 0.047(3) Uani 1.00 d .
C(14) C 0.3756(8) 0.0173(5) 0.6960(8) 0.047(3) Uani 1.00 d .
C(15) C 0.3166(8) -0.0333(5) 0.6560(7) 0.041(3) Uani 1.00 d .
C(16) C 0.2626(8) -0.0633(5) 0.6929(7) 0.039(3) Uani 1.00 d .
C(17) C 0.2018(8) -0.1129(5) 0.6486(8) 0.050(3) Uani 1.00 d .
C(18) C 0.1541(9) -0.1263(5) 0.6995(8) 0.046(3) Uani 1.00 d .
C(19) C 0.1871(8) -0.0831(4) 0.7799(7) 0.038(3) Uani 1.00 d .
C(20) C 0.1532(8) -0.0795(5) 0.8454(7) 0.040(3) Uani 1.00 d .
C(21) C 0.3669(7) 0.0924(5) 1.1874(8) 0.039(3) Uani 1.00 d .
C(22) C 0.3822(9) 0.1519(6) 1.2171(9) 0.058(3) Uani 1.00 d .
C(23) C 0.4051(8) 0.1715(6) 1.3115(9) 0.049(3) Uani 1.00 d .
C(24) C 0.4155(8) 0.1282(6) 1.3767(8) 0.052(3) Uani 1.00 d .
C(25) C 0.4022(9) 0.0690(6) 1.3529(9) 0.053(3) Uani 1.00 d .
C(26) C 0.3780(8) 0.0515(6) 1.2585(8) 0.043(3) Uani 1.00 d .
C(27) C 0.5688(8) 0.1760(5) 0.8841(7) 0.041(3) Uani 1.00 d .
C(28) C 0.5508(8) 0.2359(5) 0.8984(7) 0.045(3) Uani 1.00 d .
C(29) C 0.6137(9) 0.2809(5) 0.9089(8) 0.048(3) Uani 1.00 d .
C(30) C 0.6952(9) 0.2685(6) 0.9043(8) 0.051(3) Uani 1.00 d .
C(31) C 0.7163(9) 0.2108(6) 0.8920(8) 0.051(3) Uani 1.00 d .
C(32) C 0.6529(9) 0.1654(5) 0.8820(8) 0.046(3) Uani 1.00 d .
C(33) C 0.3083(8) -0.0590(5) 0.5630(8) 0.045(3) Uani 1.00 d .
C(34) C 0.3443(8) -0.1168(5) 0.5631(8) 0.046(3) Uani 1.00 d .
C(35) C 0.3379(9) -0.1435(6) 0.4800(9) 0.051(3) Uani 1.00 d .
C(36) C 0.294(1) -0.1106(7) 0.396(1) 0.069(4) Uani 1.00 d .
C(37) C 0.2591(9) -0.0543(6) 0.3927(8) 0.061(4) Uani 1.00 d .
C(38) C 0.2654(8) -0.0300(5) 0.4764(8) 0.050(3) Uani 1.00 d .
C(39) C 0.071(1) -0.1208(6) 0.8331(8) 0.052(3) Uani 1.00 d .
C(40) C 0.083(2) -0.1781(8) 0.8560(9) 0.093(6) Uani 1.00 d .
C(41) C 0.003(2) -0.2178(9) 0.853(1) 0.089(6) Uani 1.00 d .
C(42) C -0.093(2) -0.1827(9) 0.817(1) 0.14(1) Uani 1.00 d .
C(43) C -0.091(2) -0.136(1) 0.797(1) 0.106(6) Uani 1.00 d .
C(44) C -0.021(1) -0.0958(7) 0.8017(9) 0.060(4) Uani 1.00 d .
C(45) C 0.0802(9) -0.0577(6) 1.0877(9) 0.067(4) Uani 1.00 d .
C(46) C 0.0055(10) -0.1051(6) 1.0773(9) 0.064(4) Uani 1.00 d .
C(47) C 0.2923(8) 0.1473(5) 0.8849(8) 0.048(3) Uani 1.00 d .
C(48) C 0.2689(9) 0.1626(6) 0.7881(9) 0.057(3) Uani 1.00 d .
C(49) C 0.1898(10) 0.2015(6) 0.7329(10) 0.070(4) Uani 1.00 d .
C(50) C 0.130(1) 0.2202(6) 0.768(1) 0.077(5) Uani 1.00 d .
C(51) C 0.154(1) 0.2063(6) 0.860(1) 0.081(5) Uani 1.00 d .
C(52) C 0.2318(9) 0.1702(6) 0.9191(9) 0.063(4) Uani 1.00 d .
C(53) C 0.168(2) 0.220(1) 0.639(2) 0.066(6) Uani 0.60 d P
C(54) C 0.057(3) 0.250(2) 0.695(3) 0.09(1) Uani 0.40 d P
C(55) C 0.000(2) 0.084(1) 0.669(2) 0.23(2) Uani 1.00 d .
C(56) C 0.055(1) 0.0597(7) 0.608(2) 0.17(1) Uani 1.00 d .
C(57) C -0.009(1) 0.0106(8) 0.541(1) 0.110(6) Uani 1.00 d .
H(1) H 0.5309 0.0903 1.1740 0.0486 Uiso 1.00 calc .
H(2) H 0.6126 0.1227 1.0705 0.0399 Uiso 1.00 calc .
H(3) H 0.5084 0.1225 0.6981 0.0534 Uiso 1.00 calc .
H(4) H 0.4145 0.0425 0.5874 0.0612 Uiso 1.00 calc .
H(5) H 0.1923 -0.1333 0.5935 0.0627 Uiso 1.00 calc .
H(6) H 0.1108 -0.1582 0.6863 0.0539 Uiso 1.00 calc .
H(7) H 0.0574 -0.0188 1.0893 0.0721 Uiso 1.00 calc .
H(8) H 0.1397 -0.0649 1.1454 0.0721 Uiso 1.00 calc .
H(9) H -0.0021 -0.1023 1.1337 0.0816 Uiso 1.00 calc .
H(10) H 0.0299 -0.1433 1.0740 0.0816 Uiso 1.00 calc .
H(11) H -0.0521 -0.0966 1.0209 0.0816 Uiso 1.00 calc .
H(12) H 0.3063 0.1482 0.7601 0.0640 Uiso 1.00 calc .
H(13) H 0.1155 0.2215 0.8841 0.0907 Uiso 1.00 calc .
H(14) H 0.2449 0.1594 0.9825 0.0841 Uiso 1.00 calc .
H(15) H 0.2168 0.2022 0.6227 0.0871 Uiso 0.60 calc P
H(16) H 0.1765 0.2630 0.6367 0.0871 Uiso 0.60 calc P
H(17) H 0.1077 0.2086 0.5905 0.0871 Uiso 0.60 calc P
H(18) H 0.0778 0.2836 0.6630 0.1018 Uiso 0.40 calc P
H(19) H 0.0186 0.2242 0.6327 0.1018 Uiso 0.40 calc P
H(20) H 0.0090 0.2681 0.7049 0.1018 Uiso 0.40 calc P
H(21) H 0.0391 0.1121 0.7150 0.2031 Uiso 1.00 calc .
H(22) H -0.0601 0.0945 0.6278 0.2031 Uiso 1.00 calc .
H(23) H -0.0001 0.0470 0.7069 0.2031 Uiso 1.00 calc .
H(24) H 0.0631 0.0922 0.5678 0.1723 Uiso 1.00 calc .
H(25) H 0.1223 0.0443 0.6465 0.1723 Uiso 1.00 calc .
H(26) H -0.0747 0.0256 0.4985 0.1163 Uiso 1.00 calc .
H(27) H -0.0177 -0.0220 0.5786 0.1163 Uiso 1.00 calc .

loop_
_atom_site_aniso_label
_atom_site_aniso_U_11
_atom_site_aniso_U_22
_atom_site_aniso_U_33
_atom_site_aniso_U_12
_atom_site_aniso_U_13
_atom_site_aniso_U_23
Pd(1) 0.0465(5) 0.0428(5) 0.0206(4) -0.0039(5) 0.0156(3) -0.0050(4)
F(1) 0.095(6) 0.053(4) 0.056(5) -0.006(4) 0.040(4) -0.019(4)
F(2) 0.078(6) 0.085(6) 0.074(5) -0.014(4) 0.038(5) -0.042(4)
F(3) 0.063(5) 0.137(7) 0.042(4) -0.008(4) 0.034(4) -0.024(4)
F(4) 0.084(5) 0.108(6) 0.033(4) -0.013(5) 0.028(4) -0.001(4)
F(5) 0.074(5) 0.073(5) 0.033(4) 0.002(4) 0.025(4) 0.003(3)
F(6) 0.052(4) 0.049(4) 0.063(5) -0.001(3) 0.024(4) -0.002(3)
F(7) 0.067(5) 0.047(4) 0.081(5) -0.002(4) 0.023(4) -0.003(4)
F(8) 0.068(5) 0.075(5) 0.064(5) -0.023(4) 0.034(4) -0.003(4)
F(9) 0.056(5) 0.093(6) 0.077(6) -0.014(4) 0.042(4) -0.006(4)
F(10) 0.075(5) 0.057(4) 0.050(4) -0.006(4) 0.036(4) -0.007(3)
F(11) 0.060(5) 0.066(4) 0.039(4) -0.007(3) 0.031(4) -0.007(3)
F(12) 0.104(6) 0.069(5) 0.078(6) -0.004(4) 0.065(5) -0.024(4)
F(13) 0.124(7) 0.097(6) 0.050(5) -0.015(5) 0.058(5) -0.028(4)
F(14) 0.101(6) 0.116(6) 0.026(4) -0.006(5) 0.033(4) -0.007(4)
F(15) 0.066(5) 0.086(5) 0.034(4) -0.001(4) 0.018(3) -0.004(4)
F(16) 0.19(1) 0.042(5) 0.041(5) 0.010(5) 0.021(6) 0.001(4)
F(17) 0.34(2) 0.062(6) 0.090(7) -0.002(8) 0.12(1) 0.000(6)
F(18) 0.16(1) 0.19(1) 0.081(7) -0.088(9) 0.066(7) -0.030(7)
F(19) 0.114(9) 0.18(1) 0.120(9) -0.059(8) 0.082(7) -0.058(8)
F(20) 0.073(6) 0.122(8) 0.091(6) -0.016(5) 0.048(5) -0.042(6)
O(1) 0.070(6) 0.079(6) 0.031(4) -0.016(5) 0.035(4) -0.002(4)
N(1) 0.052(6) 0.059(7) 0.029(5) -0.004(5) 0.023(5) -0.003(5)
N(2) 0.049(6) 0.047(6) 0.022(5) -0.003(5) 0.013(5) -0.002(4)
N(3) 0.050(6) 0.060(6) 0.020(4) -0.009(5) 0.023(4) -0.009(4)
N(4) 0.050(6) 0.042(5) 0.021(4) -0.007(4) 0.017(4) 0.001(4)
C(1) 0.044(7) 0.046(7) 0.033(6) 0.011(5) 0.016(6) 0.003(5)
C(2) 0.055(8) 0.033(6) 0.022(5) 0.005(5) 0.015(5) 0.005(4)
C(3) 0.054(7) 0.038(7) 0.020(5) -0.012(5) 0.018(5) -0.010(5)
C(4) 0.060(8) 0.064(8) 0.034(6) -0.009(7) 0.034(6) 0.004(6)
C(5) 0.043(7) 0.036(7) 0.027(5) 0.004(5) 0.017(5) 0.003(5)
C(6) 0.056(8) 0.041(7) 0.025(6) -0.004(6) 0.018(6) -0.001(5)
C(7) 0.051(8) 0.030(6) 0.020(5) 0.001(5) 0.005(5) -0.008(4)
C(8) 0.039(7) 0.044(7) 0.032(6) -0.009(5) 0.017(6) -0.002(5)
C(9) 0.036(7) 0.035(6) 0.050(8) -0.001(5) 0.019(6) 0.000(5)
C(10) 0.036(7) 0.047(7) 0.032(6) 0.006(5) 0.014(5) 0.004(5)
C(11) 0.056(8) 0.053(8) 0.035(7) -0.005(6) 0.022(6) 0.004(6)
C(12) 0.063(9) 0.071(9) 0.031(6) -0.018(7) 0.024(6) 0.009(6)
C(13) 0.049(8) 0.068(8) 0.022(6) -0.018(6) 0.015(6) -0.008(5)
C(14) 0.049(7) 0.054(8) 0.030(6) -0.006(6) 0.013(6) -0.007(6)
C(15) 0.040(7) 0.058(8) 0.031(6) 0.000(6) 0.022(5) -0.002(6)
C(16) 0.046(7) 0.050(7) 0.025(6) 0.001(6) 0.020(5) -0.004(5)
C(17) 0.060(9) 0.062(8) 0.034(7) -0.012(6) 0.027(7) -0.015(6)
C(18) 0.064(9) 0.034(7) 0.030(6) -0.012(6) 0.014(6) -0.009(5)
C(19) 0.064(8) 0.031(6) 0.020(5) -0.001(5) 0.020(5) -0.004(5)
C(20) 0.058(8) 0.042(6) 0.024(6) -0.010(6) 0.023(6) -0.001(5)
C(21) 0.031(7) 0.053(7) 0.033(6) -0.004(5) 0.014(5) -0.013(6)
C(22) 0.061(9) 0.078(10) 0.047(8) 0.001(7) 0.034(7) 0.003(7)
C(23) 0.033(7) 0.075(9) 0.046(8) -0.011(6) 0.023(6) -0.021(7)
C(24) 0.041(8) 0.09(1) 0.034(7) 0.004(7) 0.022(6) -0.023(7)
C(25) 0.051(8) 0.068(9) 0.039(7) 0.000(7) 0.021(6) -0.004(7)
C(26) 0.046(8) 0.054(8) 0.027(6) 0.001(6) 0.016(6) -0.010(6)
C(27) 0.046(8) 0.049(7) 0.021(6) -0.018(6) 0.010(5) -0.008(5)
C(28) 0.038(8) 0.067(9) 0.022(6) -0.006(6) 0.007(5) 0.000(5)
C(29) 0.046(8) 0.045(8) 0.043(7) -0.013(6) 0.012(6) -0.006(6)
C(30) 0.046(8) 0.060(9) 0.035(7) -0.034(7) 0.009(6) -0.001(6)
C(31) 0.050(9) 0.057(9) 0.033(7) -0.015(7) 0.009(6) -0.001(6)
C(32) 0.059(9) 0.044(7) 0.040(7) -0.003(6) 0.027(7) 0.003(6)
C(33) 0.057(8) 0.062(8) 0.027(6) -0.018(6) 0.030(6) -0.013(6)
C(34) 0.047(8) 0.060(8) 0.030(6) -0.012(6) 0.019(6) -0.006(6)
C(35) 0.060(9) 0.070(9) 0.033(7) -0.019(7) 0.030(7) -0.020(6)
C(36) 0.10(1) 0.08(1) 0.054(9) -0.024(9) 0.051(9) -0.037(8)
C(37) 0.067(9) 0.09(1) 0.020(6) -0.024(8) 0.015(6) -0.017(6)
C(38) 0.058(8) 0.043(7) 0.035(6) 0.000(6) 0.012(6) -0.004(6)
C(39) 0.09(1) 0.049(8) 0.022(6) -0.004(7) 0.029(7) -0.001(5)
C(40) 0.17(2) 0.07(1) 0.018(7) 0.00(1) 0.028(10) 0.000(7)
C(41) 0.16(2) 0.07(1) 0.026(8) -0.04(1) 0.04(1) 0.000(8)
C(42) 0.30(4) 0.08(1) 0.06(1) -0.14(2) 0.11(2) -0.04(1)
C(43) 0.12(2) 0.17(2) 0.06(1) -0.03(2) 0.07(1) -0.03(1)
C(44) 0.07(1) 0.08(1) 0.043(8) -0.038(9) 0.042(8) -0.019(8)
C(45) 0.057(9) 0.12(1) 0.042(7) -0.020(8) 0.034(7) -0.013(7)
C(46) 0.067(9) 0.085(10) 0.050(8) -0.002(7) 0.035(7) 0.006(7)
C(47) 0.043(8) 0.037(7) 0.043(7) 0.001(5) 0.004(6) 0.011(5)
C(48) 0.045(8) 0.072(9) 0.045(8) -0.011(7) 0.015(7) 0.007(7)
C(49) 0.046(9) 0.08(1) 0.046(8) -0.012(7) -0.007(7) 0.035(7)
C(50) 0.051(10) 0.08(1) 0.09(1) 0.016(8) 0.025(9) 0.031(9)
C(51) 0.07(1) 0.08(1) 0.07(1) 0.041(8) 0.023(9) 0.020(9)
C(52) 0.050(9) 0.076(9) 0.054(9) 0.021(7) 0.019(7) 0.011(7)
C(53) 0.05(1) 0.11(2) 0.04(1) 0.01(1) 0.02(1) -0.01(1)
C(54) 0.07(3) 0.08(2) 0.13(4) 0.07(2) 0.05(3) 0.05(3)
C(55) 0.39(4) 0.23(3) 0.19(2) -0.25(3) 0.24(3) -0.17(2)
C(56) 0.14(2) 0.044(10) 0.15(2) -0.03(1) -0.06(1) 0.01(1)
C(57) 0.11(1) 0.15(2) 0.09(1) 0.00(1) 0.06(1) 0.04(1)

loop_
_atom_type_symbol
_atom_type_description
_atom_type_scat_dispersion_real
_atom_type_scat_dispersion_imag
_atom_type_scat_source
C C 0.003 0.002
;International Tables for Crystallography
(1992, Vol. C, Tables 4.2.6.8 and 6.1.1.4)
;
H H 0.000 0.000
;International Tables for Crystallography
(1992, Vol. C, Table 6.1.1.4)
;
F F 0.017 0.010
;International Tables for Crystallography
(1992, Vol. C, Tables 4.2.6.8 and 6.1.1.4)
;
O O 0.011 0.006
;International Tables for Crystallography
(1992, Vol. C, Tables 4.2.6.8 and 6.1.1.4)
;
Pd Pd -0.999 1.007
;International Tables for Crystallography
(1992, Vol. C, Tables 4.2.6.8 and 6.1.1.4)
;
N N 0.006 0.003
;International Tables for Crystallography
(1992, Vol. C, Tables 4.2.6.8 and 6.1.1.4)
;

loop_
_geom_angle_atom_site_label_1
_geom_angle_atom_site_label_2
_geom_angle_atom_site_label_3
_geom_angle
_geom_angle_site_symmetry_2
_geom_angle_site_symmetry_3
_geom_angle_publ_flag
N(3) Pd(1) N(4) 90.1(4) 1_555 1_555 yes
N(3) Pd(1) C(1) 179.1(3) 1_555 1_555 yes
N(3) Pd(1) C(2) 90.6(4) 1_555 1_555 yes
N(4) Pd(1) C(1) 89.2(4) 1_555 1_555 yes
N(4) Pd(1) C(2) 170.5(3) 1_555 1_555 yes
C(1) Pd(1) C(2) 90.1(5) 1_555 1_555 yes
C(4) O(1) C(45) 117.2(9) 1_555 1_555 yes
C(4) N(1) C(5) 104(1) 1_555 1_555 yes
C(7) N(2) C(8) 111.1(9) 1_555 1_555 yes
Pd(1) N(3) C(11) 129.1(8) 1_555 1_555 yes
Pd(1) N(3) C(14) 125.9(8) 1_555 1_555 yes
C(11) N(3) C(14) 104(1) 1_555 1_555 yes
Pd(1) N(4) C(16) 126.1(8) 1_555 1_555 yes
Pd(1) N(4) C(19) 126.1(8) 1_555 1_555 yes
C(16) N(4) C(19) 107.8(8) 1_555 1_555 yes
Pd(1) C(1) C(3) 128.6(9) 1_555 1_555 yes
Pd(1) C(1) C(5) 128.1(8) 1_555 1_555 yes
C(3) C(1) C(5) 103(1) 1_555 1_555 yes
Pd(1) C(2) C(7) 105.4(7) 1_555 1_555 yes
Pd(1) C(2) C(9) 106.0(8) 1_555 1_555 yes
Pd(1) C(2) C(47) 96.3(6) 1_555 1_555 yes
C(7) C(2) C(9) 104.4(9) 1_555 1_555 yes
C(7) C(2) C(47) 120(1) 1_555 1_555 yes
C(9) C(2) C(47) 121.4(10) 1_555 1_555 yes
C(1) C(3) C(4) 105.3(9) 1_555 1_555 yes
C(1) C(3) C(20) 126(1) 1_555 1_555 yes
C(4) C(3) C(20) 128(1) 1_555 1_555 yes
O(1) C(4) N(1) 125(1) 1_555 1_555 yes
O(1) C(4) C(3) 120.1(10) 1_555 1_555 yes
N(1) C(4) C(3) 114(1) 1_555 1_555 yes
N(1) C(5) C(1) 111.9(9) 1_555 1_555 yes
N(1) C(5) C(6) 123(1) 1_555 1_555 yes
C(1) C(5) C(6) 123(1) 1_555 1_555 yes
C(5) C(6) C(7) 119(1) 1_555 1_555 yes
C(5) C(6) C(21) 122(1) 1_555 1_555 yes
C(7) C(6) C(21) 117.9(9) 1_555 1_555 yes
N(2) C(7) C(2) 107(1) 1_555 1_555 yes
N(2) C(7) C(6) 123.4(9) 1_555 1_555 yes
C(2) C(7) C(6) 128.8(9) 1_555 1_555 yes
N(2) C(8) C(9) 109(1) 1_555 1_555 yes
C(2) C(9) C(8) 106(1) 1_555 1_555 yes
C(2) C(9) C(10) 129.4(8) 1_555 1_555 yes
C(8) C(9) C(10) 123(1) 1_555 1_555 yes
C(9) C(10) C(11) 119(1) 1_555 1_555 yes
C(9) C(10) C(27) 117.6(9) 1_555 1_555 yes
C(11) C(10) C(27) 122(1) 1_555 1_555 yes
N(3) C(11) C(10) 123(1) 1_555 1_555 yes
N(3) C(11) C(12) 110.1(9) 1_555 1_555 yes
C(10) C(11) C(12) 126(1) 1_555 1_555 yes
C(11) C(12) C(13) 108(1) 1_555 1_555 yes
C(12) C(13) C(14) 106(1) 1_555 1_555 yes
N(3) C(14) C(13) 110.6(9) 1_555 1_555 yes
N(3) C(14) C(15) 124(1) 1_555 1_555 yes
C(13) C(14) C(15) 124(1) 1_555 1_555 yes
C(14) C(15) C(16) 126(1) 1_555 1_555 yes
C(14) C(15) C(33) 117(1) 1_555 1_555 yes
C(16) C(15) C(33) 115.3(9) 1_555 1_555 yes
N(4) C(16) C(15) 125.6(9) 1_555 1_555 yes
N(4) C(16) C(17) 109(1) 1_555 1_555 yes
C(15) C(16) C(17) 125(1) 1_555 1_555 yes
C(16) C(17) C(18) 108(1) 1_555 1_555 yes
C(17) C(18) C(19) 106(1) 1_555 1_555 yes
N(4) C(19) C(18) 107(1) 1_555 1_555 yes
N(4) C(19) C(20) 127.3(9) 1_555 1_555 yes
C(18) C(19) C(20) 125(1) 1_555 1_555 yes
C(3) C(20) C(19) 122(1) 1_555 1_555 yes
C(3) C(20) C(39) 118(1) 1_555 1_555 yes
C(19) C(20) C(39) 119.1(9) 1_555 1_555 yes
C(6) C(21) C(22) 122(1) 1_555 1_555 yes
C(6) C(21) C(26) 122(1) 1_555 1_555 yes
C(22) C(21) C(26) 115(1) 1_555 1_555 yes
F(1) C(22) C(21) 118(1) 1_555 1_555 yes
F(1) C(22) C(23) 116(1) 1_555 1_555 yes
C(21) C(22) C(23) 124(1) 1_555 1_555 yes
F(2) C(23) C(22) 119(1) 1_555 1_555 yes
F(2) C(23) C(24) 123(1) 1_555 1_555 yes
C(22) C(23) C(24) 116(1) 1_555 1_555 yes
F(3) C(24) C(23) 118(1) 1_555 1_555 yes
F(3) C(24) C(25) 119(1) 1_555 1_555 yes
C(23) C(24) C(25) 122(1) 1_555 1_555 yes
F(4) C(25) C(24) 120(1) 1_555 1_555 yes
F(4) C(25) C(26) 120(1) 1_555 1_555 yes
C(24) C(25) C(26) 119(1) 1_555 1_555 yes
F(5) C(26) C(21) 121(1) 1_555 1_555 yes
F(5) C(26) C(25) 116(1) 1_555 1_555 yes
C(21) C(26) C(25) 122(1) 1_555 1_555 yes
C(10) C(27) C(28) 119(1) 1_555 1_555 yes
C(10) C(27) C(32) 124(1) 1_555 1_555 yes
C(28) C(27) C(32) 116(1) 1_555 1_555 yes
F(6) C(28) C(27) 119(1) 1_555 1_555 yes
F(6) C(28) C(29) 118(1) 1_555 1_555 yes
C(27) C(28) C(29) 121(1) 1_555 1_555 yes
F(7) C(29) C(28) 120(1) 1_555 1_555 yes
F(7) C(29) C(30) 119(1) 1_555 1_555 yes
C(28) C(29) C(30) 120(1) 1_555 1_555 yes
F(8) C(30) C(29) 120(1) 1_555 1_555 yes
F(8) C(30) C(31) 119(1) 1_555 1_555 yes
C(29) C(30) C(31) 120(1) 1_555 1_555 yes
F(9) C(31) C(30) 121(1) 1_555 1_555 yes
F(9) C(31) C(32) 118(1) 1_555 1_555 yes
C(30) C(31) C(32) 119(1) 1_555 1_555 yes
F(10) C(32) C(27) 119(1) 1_555 1_555 yes
F(10) C(32) C(31) 118(1) 1_555 1_555 yes
C(27) C(32) C(31) 122(1) 1_555 1_555 yes
C(15) C(33) C(34) 119.9(10) 1_555 1_555 yes
C(15) C(33) C(38) 123(1) 1_555 1_555 yes
C(34) C(33) C(38) 116(1) 1_555 1_555 yes
F(11) C(34) C(33) 120(1) 1_555 1_555 yes
F(11) C(34) C(35) 116(1) 1_555 1_555 yes
C(33) C(34) C(35) 122(1) 1_555 1_555 yes
F(12) C(35) C(34) 121(1) 1_555 1_555 yes
F(12) C(35) C(36) 121(1) 1_555 1_555 yes
C(34) C(35) C(36) 116(1) 1_555 1_555 yes
F(13) C(36) C(35) 119(1) 1_555 1_555 yes
F(13) C(36) C(37) 117(1) 1_555 1_555 yes
C(35) C(36) C(37) 122(1) 1_555 1_555 yes
F(14) C(37) C(36) 122(1) 1_555 1_555 yes
F(14) C(37) C(38) 118(1) 1_555 1_555 yes
C(36) C(37) C(38) 119(1) 1_555 1_555 yes
F(15) C(38) C(33) 119(1) 1_555 1_555 yes
F(15) C(38) C(37) 118.2(10) 1_555 1_555 yes
C(33) C(38) C(37) 122(1) 1_555 1_555 yes
C(20) C(39) C(40) 122(1) 1_555 1_555 yes
C(20) C(39) C(44) 118(1) 1_555 1_555 yes
C(40) C(39) C(44) 118(1) 1_555 1_555 yes
F(16) C(40) C(39) 119(1) 1_555 1_555 yes
F(16) C(40) C(41) 117(1) 1_555 1_555 yes
C(39) C(40) C(41) 122(1) 1_555 1_555 yes
F(17) C(41) C(40) 126(2) 1_555 1_555 yes
F(17) C(41) C(42) 121(2) 1_555 1_555 yes
C(40) C(41) C(42) 112(1) 1_555 1_555 yes
F(18) C(42) C(41) 105(1) 1_555 1_555 yes
F(18) C(42) C(43) 139(3) 1_555 1_555 yes
C(41) C(42) C(43) 114(3) 1_555 1_555 yes
F(19) C(43) C(42) 111(2) 1_555 1_555 yes
F(19) C(43) C(44) 111(1) 1_555 1_555 yes
C(42) C(43) C(44) 136(2) 1_555 1_555 yes
F(20) C(44) C(39) 121(1) 1_555 1_555 yes
F(20) C(44) C(43) 122(1) 1_555 1_555 yes
C(39) C(44) C(43) 115(1) 1_555 1_555 yes
O(1) C(45) C(46) 107(1) 1_555 1_555 yes
C(2) C(47) C(48) 120(1) 1_555 1_555 yes
C(2) C(47) C(52) 122(1) 1_555 1_555 yes
C(48) C(47) C(52) 116(1) 1_555 1_555 yes
C(47) C(48) C(49) 119(1) 1_555 1_555 yes
C(48) C(49) C(50) 121(1) 1_555 1_555 yes
C(48) C(49) C(53) 121(1) 1_555 1_555 yes
C(50) C(49) C(53) 117(1) 1_555 1_555 yes
C(49) C(50) C(51) 117(1) 1_555 1_555 yes
C(49) C(50) C(54) 107(2) 1_555 1_555 yes
C(51) C(50) C(54) 135(2) 1_555 1_555 yes
C(50) C(51) C(52) 124(1) 1_555 1_555 yes
C(47) C(52) C(51) 120(1) 1_555 1_555 yes
C(55) C(56) C(57) 105(1) 1_555 1_555 yes
C(56) C(57) C(57) 117(2) 1_555 3_556 yes

loop_
_geom_bond_atom_site_label_1
_geom_bond_atom_site_label_2
_geom_bond_distance
_geom_bond_site_symmetry_2
_geom_bond_publ_flag
Pd(1) N(3) 2.09(1) . yes
Pd(1) N(4) 2.056(8) . yes
Pd(1) C(1) 1.97(1) . yes
Pd(1) C(2) 2.202(9) . yes
F(1) C(22) 1.36(2) . yes
F(2) C(23) 1.30(2) . yes
F(3) C(24) 1.35(2) . yes
F(4) C(25) 1.37(2) . yes
F(5) C(26) 1.33(1) . yes
F(6) C(28) 1.35(2) . yes
F(7) C(29) 1.34(1) . yes
F(8) C(30) 1.34(2) . yes
F(9) C(31) 1.35(2) . yes
F(10) C(32) 1.35(1) . yes
F(11) C(34) 1.34(1) . yes
F(12) C(35) 1.31(2) . yes
F(13) C(36) 1.36(2) . yes
F(14) C(37) 1.35(1) . yes
F(15) C(38) 1.35(1) . yes
F(16) C(40) 1.37(2) . yes
F(17) C(41) 1.21(2) . yes
F(18) C(42) 1.30(3) . yes
F(19) C(43) 1.46(3) . yes
F(20) C(44) 1.27(2) . yes
O(1) C(4) 1.30(2) . yes
O(1) C(45) 1.47(2) . yes
N(1) C(4) 1.29(1) . yes
N(1) C(5) 1.38(2) . yes
N(2) C(7) 1.35(1) . yes
N(2) C(8) 1.36(2) . yes
N(3) C(11) 1.39(2) . yes
N(3) C(14) 1.38(1) . yes
N(4) C(16) 1.39(2) . yes
N(4) C(19) 1.38(2) . yes
C(1) C(3) 1.38(2) . yes
C(1) C(5) 1.50(2) . yes
C(2) C(7) 1.45(2) . yes
C(2) C(9) 1.48(2) . yes
C(2) C(47) 1.52(1) . yes
C(3) C(4) 1.49(2) . yes
C(3) C(20) 1.42(1) . yes
C(5) C(6) 1.33(1) . yes
C(6) C(7) 1.45(2) . yes
C(6) C(21) 1.49(2) . yes
C(8) C(9) 1.37(1) . yes
C(9) C(10) 1.46(2) . yes
C(10) C(11) 1.36(1) . yes
C(10) C(27) 1.48(2) . yes
C(11) C(12) 1.43(2) . yes
C(12) C(13) 1.32(2) . yes
C(13) C(14) 1.45(2) . yes
C(14) C(15) 1.40(1) . yes
C(15) C(16) 1.40(2) . yes
C(15) C(33) 1.51(2) . yes
C(16) C(17) 1.41(1) . yes
C(17) C(18) 1.36(2) . yes
C(18) C(19) 1.46(1) . yes
C(19) C(20) 1.37(2) . yes
C(20) C(39) 1.52(2) . yes
C(21) C(22) 1.38(2) . yes
C(21) C(26) 1.38(2) . yes
C(22) C(23) 1.41(2) . yes
C(23) C(24) 1.35(2) . yes
C(24) C(25) 1.35(2) . yes
C(25) C(26) 1.39(2) . yes
C(27) C(28) 1.40(2) . yes
C(27) C(32) 1.36(2) . yes
C(28) C(29) 1.36(2) . yes
C(29) C(30) 1.35(2) . yes
C(30) C(31) 1.36(2) . yes
C(31) C(32) 1.37(2) . yes
C(33) C(34) 1.40(2) . yes
C(33) C(38) 1.35(2) . yes
C(34) C(35) 1.39(2) . yes
C(35) C(36) 1.37(2) . yes
C(36) C(37) 1.36(2) . yes
C(37) C(38) 1.37(2) . yes
C(39) C(40) 1.31(2) . yes
C(39) C(44) 1.41(2) . yes
C(40) C(41) 1.52(3) . yes
C(41) C(42) 1.55(4) . yes
C(42) C(43) 1.09(3) . yes
C(43) C(44) 1.39(3) . yes
C(45) C(46) 1.53(2) . yes
C(47) C(48) 1.41(2) . yes
C(47) C(52) 1.39(2) . yes
C(48) C(49) 1.42(2) . yes
C(49) C(50) 1.36(3) . yes
C(49) C(53) 1.39(3) . yes
C(50) C(51) 1.33(3) . yes
C(50) C(54) 1.35(3) . yes
C(51) C(52) 1.38(2) . yes
C(55) C(56) 1.66(4) . yes
C(56) C(57) 1.51(2) . yes
C(57) C(57) 1.53(4) 3_556 yes

loop_
_geom_contact_atom_site_label_1
_geom_contact_atom_site_label_2
_geom_contact_distance
_geom_contact_site_symmetry_2
F(1) C(54) 2.93(4) 4_555
F(2) F(9) 2.94(1) 4_455
F(2) F(12) 3.273(9) 3_657
F(2) F(11) 3.41(1) 3_657
F(2) F(8) 3.45(1) 4_455
F(3) F(8) 2.76(1) 4_455
F(3) F(17) 2.87(1) 2_557
F(3) F(12) 2.90(1) 3_657
F(3) O(2) 3.11(4) 2_557
F(3) C(35) 3.18(2) 3_657
F(4) F(4) 2.84(1) 3_658
F(4) C(37) 2.92(2) 1_556
F(4) F(14) 2.99(1) 1_556
F(4) C(38) 3.16(2) 1_556
F(4) F(15) 3.41(1) 1_556
F(4) C(36) 3.53(2) 1_556
F(4) C(13) 3.55(2) 1_556
F(5) F(10) 2.717(9) 3_657
F(5) C(12) 2.98(1) 3_657
F(5) C(13) 3.03(1) 3_657
F(5) F(14) 3.11(1) 1_556
F(5) F(13) 3.50(1) 1_556
F(5) C(11) 3.57(2) 3_657
F(6) C(18) 3.31(1) 2_556
F(6) C(53) 3.56(2) 4_555
F(7) C(53) 3.28(3) 4_555
F(7) C(44) 3.43(2) 2_556
F(7) C(43) 3.44(2) 2_556
F(7) C(18) 3.53(1) 2_556
F(7) F(15) 3.56(1) 4_555
F(8) O(2) 2.76(3) 3_657
F(8) F(19) 3.05(1) 2_556
F(8) C(24) 3.12(2) 4_554
F(8) F(18) 3.28(1) 2_556
F(8) C(43) 3.30(2) 2_556
F(8) C(42) 3.31(2) 2_556
F(8) C(23) 3.43(2) 4_554
F(9) F(13) 3.11(1) 3_656
F(9) F(16) 3.24(1) 3_657
F(9) O(1) 3.40(1) 3_657
F(9) F(18) 3.45(1) 2_556
F(9) C(40) 3.49(1) 3_657
F(9) C(46) 3.52(2) 3_657
F(9) C(45) 3.55(2) 3_657
F(10) C(4) 2.97(1) 3_657
F(10) N(1) 3.15(1) 3_657
F(10) F(13) 3.24(1) 3_656
F(10) C(3) 3.30(1) 3_657
F(10) O(1) 3.31(1) 3_657
F(10) C(5) 3.44(1) 3_657
F(11) C(23) 3.01(1) 3_657
F(11) C(54) 3.15(4) 2_546
F(11) C(22) 3.17(1) 3_657
F(11) C(24) 3.28(2) 3_657
F(11) C(50) 3.30(2) 2_546
F(11) C(51) 3.31(2) 2_546
F(11) N(2) 3.57(1) 3_657
F(12) F(18) 2.99(1) 4_544
F(12) C(24) 3.37(1) 3_657
F(12) F(17) 3.38(2) 4_544
F(12) C(51) 3.44(2) 2_546
F(12) C(23) 3.49(1) 3_657
F(13) F(18) 3.32(1) 4_544
F(13) C(31) 3.59(2) 3_656
F(14) F(20) 2.81(1) 3_556
F(14) F(19) 3.02(1) 3_556
F(14) C(45) 3.17(1) 1_554
F(14) C(25) 3.36(2) 1_554
F(14) C(26) 3.44(2) 1_554
F(15) C(57) 3.47(2) 3_556
F(15) F(20) 3.589(9) 3_556
F(16) C(31) 3.00(1) 3_657
F(16) C(30) 3.22(1) 3_657
F(16) C(53) 3.24(3) 2_546
F(16) C(32) 3.40(1) 3_657
F(17) C(12) 3.34(2) 2_546
F(18) C(30) 3.21(2) 2_546
F(18) C(31) 3.29(2) 2_546
F(19) C(25) 3.12(2) 3_557
F(19) C(26) 3.14(2) 3_557
F(19) C(24) 3.26(1) 3_557
F(19) C(21) 3.33(2) 3_557
F(19) C(23) 3.41(2) 3_557
F(19) C(22) 3.42(2) 3_557
F(19) N(1) 3.57(2) 3_557
F(20) C(45) 3.32(2) 3_557
F(20) C(55) 3.43(3) .
O(2) C(40) 2.63(3) .
O(2) C(12) 2.86(3) 2_546
O(2) C(30) 3.21(2) 3_657
O(2) C(13) 3.51(3) 2_546
O(2) C(11) 3.54(3) 2_546
N(2) C(54) 3.53(4) 4_555
N(2) N(4) 3.58(1) 3_657
N(4) C(8) 3.42(1) 3_657
C(13) C(26) 3.56(2) 3_657
C(24) C(34) 3.45(2) 3_657
C(24) C(35) 3.45(2) 3_657
C(28) C(53) 3.44(2) 4_555
C(29) C(53) 3.27(3) 4_555
C(29) C(42) 3.48(3) 2_556
C(29) C(43) 3.58(3) 2_556
C(29) C(41) 3.59(2) 2_556
C(30) C(42) 3.22(2) 2_556
C(30) C(43) 3.48(2) 2_556
C(50) C(55) 3.57(3) .

loop_
_geom_torsion_atom_site_label_1
_geom_torsion_atom_site_label_2
_geom_torsion_atom_site_label_3
_geom_torsion_atom_site_label_4
_geom_torsion
_geom_torsion_site_symmetry_1
_geom_torsion_site_symmetry_2
_geom_torsion_site_symmetry_3
_geom_torsion_site_symmetry_4
_geom_torsion_publ_flag
Pd(1) N(3) C(11) C(10) 14(1) 1_555 1_555 1_555 1_555 yes
Pd(1) N(3) C(11) C(12) -167.5(7) 1_555 1_555 1_555 1_555 yes
Pd(1) N(3) C(14) C(13) 168.3(7) 1_555 1_555 1_555 1_555 yes
Pd(1) N(3) C(14) C(15) -9(1) 1_555 1_555 1_555 1_555 yes
Pd(1) N(4) C(16) C(15) -4(1) 1_555 1_555 1_555 1_555 yes
Pd(1) N(4) C(16) C(17) -179.4(6) 1_555 1_555 1_555 1_555 yes
Pd(1) N(4) C(19) C(18) 179.1(6) 1_555 1_555 1_555 1_555 yes
Pd(1) N(4) C(19) C(20) 1(1) 1_555 1_555 1_555 1_555 yes
Pd(1) C(1) C(3) C(4) -176.8(7) 1_555 1_555 1_555 1_555 yes
Pd(1) C(1) C(3) C(20) 5(1) 1_555 1_555 1_555 1_555 yes
Pd(1) C(1) C(5) N(1) 175.2(7) 1_555 1_555 1_555 1_555 yes
Pd(1) C(1) C(5) C(6) -9(1) 1_555 1_555 1_555 1_555 yes
Pd(1) C(2) C(7) N(2) 115.6(8) 1_555 1_555 1_555 1_555 yes
Pd(1) C(2) C(7) C(6) -62(1) 1_555 1_555 1_555 1_555 yes
Pd(1) C(2) C(9) C(8) -114.4(8) 1_555 1_555 1_555 1_555 yes
Pd(1) C(2) C(9) C(10) 59(1) 1_555 1_555 1_555 1_555 yes
Pd(1) C(2) C(47) C(48) -68(1) 1_555 1_555 1_555 1_555 yes
Pd(1) C(2) C(47) C(52) 112(1) 1_555 1_555 1_555 1_555 yes
F(1) C(22) C(21) C(6) 3(1) 1_555 1_555 1_555 1_555 yes
F(1) C(22) C(21) C(26) -178(1) 1_555 1_555 1_555 1_555 yes
F(1) C(22) C(23) F(2) -1(1) 1_555 1_555 1_555 1_555 yes
F(1) C(22) C(23) C(24) 179(1) 1_555 1_555 1_555 1_555 yes
F(2) C(23) C(22) C(21) -178(1) 1_555 1_555 1_555 1_555 yes
F(2) C(23) C(24) F(3) -1(1) 1_555 1_555 1_555 1_555 yes
F(2) C(23) C(24) C(25) 179(1) 1_555 1_555 1_555 1_555 yes
F(3) C(24) C(23) C(22) 177(1) 1_555 1_555 1_555 1_555 yes
F(3) C(24) C(25) F(4) -1(1) 1_555 1_555 1_555 1_555 yes
F(3) C(24) C(25) C(26) -178(1) 1_555 1_555 1_555 1_555 yes
F(4) C(25) C(24) C(23) 177(1) 1_555 1_555 1_555 1_555 yes
F(4) C(25) C(26) F(5) 0(1) 1_555 1_555 1_555 1_555 yes
F(4) C(25) C(26) C(21) -176(1) 1_555 1_555 1_555 1_555 yes
F(5) C(26) C(21) C(6) 1(1) 1_555 1_555 1_555 1_555 yes
F(5) C(26) C(21) C(22) -176(1) 1_555 1_555 1_555 1_555 yes
F(5) C(26) C(25) C(24) 177(1) 1_555 1_555 1_555 1_555 yes
F(6) C(28) C(27) C(10) 1(1) 1_555 1_555 1_555 1_555 yes
F(6) C(28) C(27) C(32) -178.6(9) 1_555 1_555 1_555 1_555 yes
F(6) C(28) C(29) F(7) -1(1) 1_555 1_555 1_555 1_555 yes
F(6) C(28) C(29) C(30) 180.0(10) 1_555 1_555 1_555 1_555 yes
F(7) C(29) C(28) C(27) 179.4(10) 1_555 1_555 1_555 1_555 yes
F(7) C(29) C(30) F(8) 2(1) 1_555 1_555 1_555 1_555 yes
F(7) C(29) C(30) C(31) 179.6(10) 1_555 1_555 1_555 1_555 yes
F(8) C(30) C(29) C(28) -179.1(10) 1_555 1_555 1_555 1_555 yes
F(8) C(30) C(31) F(9) 0(1) 1_555 1_555 1_555 1_555 yes
F(8) C(30) C(31) C(32) 178.8(10) 1_555 1_555 1_555 1_555 yes
F(9) C(31) C(30) C(29) -177(1) 1_555 1_555 1_555 1_555 yes
F(9) C(31) C(32) F(10) 0(1) 1_555 1_555 1_555 1_555 yes
F(9) C(31) C(32) C(27) 178.7(10) 1_555 1_555 1_555 1_555 yes
F(10) C(32) C(27) C(10) -2(1) 1_555 1_555 1_555 1_555 yes
F(10) C(32) C(27) C(28) 177.9(9) 1_555 1_555 1_555 1_555 yes
F(10) C(32) C(31) C(30) -178.9(10) 1_555 1_555 1_555 1_555 yes
F(11) C(34) C(33) C(15) -3(1) 1_555 1_555 1_555 1_555 yes
F(11) C(34) C(33) C(38) 177(1) 1_555 1_555 1_555 1_555 yes
F(11) C(34) C(35) F(12) 2(1) 1_555 1_555 1_555 1_555 yes
F(11) C(34) C(35) C(36) -177(1) 1_555 1_555 1_555 1_555 yes
F(12) C(35) C(34) C(33) 179(1) 1_555 1_555 1_555 1_555 yes
F(12) C(35) C(36) F(13) 0(2) 1_555 1_555 1_555 1_555 yes
F(12) C(35) C(36) C(37) -178(1) 1_555 1_555 1_555 1_555 yes
F(13) C(36) C(35) C(34) 179(1) 1_555 1_555 1_555 1_555 yes
F(13) C(36) C(37) F(14) 1(2) 1_555 1_555 1_555 1_555 yes
F(13) C(36) C(37) C(38) 179(1) 1_555 1_555 1_555 1_555 yes
F(14) C(37) C(36) C(35) 179(1) 1_555 1_555 1_555 1_555 yes
F(14) C(37) C(38) F(15) 0(1) 1_555 1_555 1_555 1_555 yes
F(14) C(37) C(38) C(33) -179(1) 1_555 1_555 1_555 1_555 yes
F(15) C(38) C(33) C(15) 1(1) 1_555 1_555 1_555 1_555 yes
F(15) C(38) C(33) C(34) 179(1) 1_555 1_555 1_555 1_555 yes
F(15) C(38) C(37) C(36) -178(1) 1_555 1_555 1_555 1_555 yes
F(16) C(40) C(39) C(20) -2(2) 1_555 1_555 1_555 1_555 yes
F(16) C(40) C(39) C(44) -178(1) 1_555 1_555 1_555 1_555 yes
F(16) C(40) C(41) F(17) -1(2) 1_555 1_555 1_555 1_555 yes
F(16) C(40) C(41) C(42) 177(1) 1_555 1_555 1_555 1_555 yes
F(17) C(41) C(40) C(39) -177(1) 1_555 1_555 1_555 1_555 yes
F(17) C(41) C(42) F(18) -1(2) 1_555 1_555 1_555 1_555 yes
F(17) C(41) C(42) C(43) -178(1) 1_555 1_555 1_555 1_555 yes
F(18) C(42) C(41) C(40) 179(1) 1_555 1_555 1_555 1_555 yes
F(18) C(42) C(43) F(19) 3(4) 1_555 1_555 1_555 1_555 yes
F(18) C(42) C(43) C(44) 177(2) 1_555 1_555 1_555 1_555 yes
F(19) C(43) C(42) C(41) 179(1) 1_555 1_555 1_555 1_555 yes
F(19) C(43) C(44) F(20) -1(2) 1_555 1_555 1_555 1_555 yes
F(19) C(43) C(44) C(39) -179(1) 1_555 1_555 1_555 1_555 yes
F(20) C(44) C(39) C(20) 5(1) 1_555 1_555 1_555 1_555 yes
F(20) C(44) C(39) C(40) -178(1) 1_555 1_555 1_555 1_555 yes
F(20) C(44) C(43) C(42) -176(2) 1_555 1_555 1_555 1_555 yes
O(1) C(4) N(1) C(5) 175.6(10) 1_555 1_555 1_555 1_555 yes
O(1) C(4) C(3) C(1) -178.3(9) 1_555 1_555 1_555 1_555 yes
O(1) C(4) C(3) C(20) 0(1) 1_555 1_555 1_555 1_555 yes
N(1) C(4) O(1) C(45) -4(1) 1_555 1_555 1_555 1_555 yes
N(1) C(4) C(3) C(1) 0(1) 1_555 1_555 1_555 1_555 yes
N(1) C(4) C(3) C(20) 177.7(9) 1_555 1_555 1_555 1_555 yes
N(1) C(5) C(1) C(3) -4(1) 1_555 1_555 1_555 1_555 yes
N(1) C(5) C(6) C(7) -178.7(9) 1_555 1_555 1_555 1_555 yes
N(1) C(5) C(6) C(21) 7(1) 1_555 1_555 1_555 1_555 yes
N(2) C(7) C(2) C(9) 4(1) 1_555 1_555 1_555 1_555 yes
N(2) C(7) C(2) C(47) -137.1(10) 1_555 1_555 1_555 1_555 yes
N(2) C(7) C(6) C(5) -139(1) 1_555 1_555 1_555 1_555 yes
N(2) C(7) C(6) C(21) 35(1) 1_555 1_555 1_555 1_555 yes
N(2) C(8) C(9) C(2) 1(1) 1_555 1_555 1_555 1_555 yes
N(2) C(8) C(9) C(10) -172.5(9) 1_555 1_555 1_555 1_555 yes
N(3) Pd(1) N(4) C(16) -0.5(8) 1_555 1_555 1_555 1_555 yes
N(3) Pd(1) N(4) C(19) -177.7(7) 1_555 1_555 1_555 1_555 yes
N(3) Pd(1) C(1) C(3) 30(24) 1_555 1_555 1_555 1_555 yes
N(3) Pd(1) C(1) C(5) -149(23) 1_555 1_555 1_555 1_555 yes
N(3) Pd(1) C(2) C(7) -141.5(8) 1_555 1_555 1_555 1_555 yes
N(3) Pd(1) C(2) C(9) -31.2(6) 1_555 1_555 1_555 1_555 yes
N(3) Pd(1) C(2) C(47) 94.0(8) 1_555 1_555 1_555 1_555 yes
N(3) C(11) C(10) C(9) -2(1) 1_555 1_555 1_555 1_555 yes
N(3) C(11) C(10) C(27) 174.2(10) 1_555 1_555 1_555 1_555 yes
N(3) C(11) C(12) C(13) -1(1) 1_555 1_555 1_555 1_555 yes
N(3) C(14) C(13) C(12) 0(1) 1_555 1_555 1_555 1_555 yes
N(3) C(14) C(15) C(16) 4(1) 1_555 1_555 1_555 1_555 yes
N(3) C(14) C(15) C(33) -176.3(9) 1_555 1_555 1_555 1_555 yes
N(4) Pd(1) N(3) C(11) 174.7(8) 1_555 1_555 1_555 1_555 yes
N(4) Pd(1) N(3) C(14) 7.0(8) 1_555 1_555 1_555 1_555 yes
N(4) Pd(1) C(1) C(3) -4.8(9) 1_555 1_555 1_555 1_555 yes
N(4) Pd(1) C(1) C(5) 175.9(9) 1_555 1_555 1_555 1_555 yes
N(4) Pd(1) C(2) C(7) 124(2) 1_555 1_555 1_555 1_555 yes
N(4) Pd(1) C(2) C(9) -124(2) 1_555 1_555 1_555 1_555 yes
N(4) Pd(1) C(2) C(47) 0(3) 1_555 1_555 1_555 1_555 yes
N(4) C(16) C(15) C(14) 3(1) 1_555 1_555 1_555 1_555 yes
N(4) C(16) C(15) C(33) -176.2(9) 1_555 1_555 1_555 1_555 yes
N(4) C(16) C(17) C(18) 1(1) 1_555 1_555 1_555 1_555 yes
N(4) C(19) C(18) C(17) 0(1) 1_555 1_555 1_555 1_555 yes
N(4) C(19) C(20) C(3) -3(1) 1_555 1_555 1_555 1_555 yes
N(4) C(19) C(20) C(39) 173.7(9) 1_555 1_555 1_555 1_555 yes
C(1) Pd(1) N(3) C(11) 139(23) 1_555 1_555 1_555 1_555 yes
C(1) Pd(1) N(3) C(14) -27(24) 1_555 1_555 1_555 1_555 yes
C(1) Pd(1) N(4) C(16) 178.9(8) 1_555 1_555 1_555 1_555 yes
C(1) Pd(1) N(4) C(19) 1.7(8) 1_555 1_555 1_555 1_555 yes
C(1) Pd(1) C(2) C(7) 39.2(8) 1_555 1_555 1_555 1_555 yes
C(1) Pd(1) C(2) C(9) 149.5(7) 1_555 1_555 1_555 1_555 yes
C(1) Pd(1) C(2) C(47) -85.3(9) 1_555 1_555 1_555 1_555 yes
C(1) C(3) C(20) C(19) 0(1) 1_555 1_555 1_555 1_555 yes
C(1) C(3) C(20) C(39) -177.2(9) 1_555 1_555 1_555 1_555 yes
C(1) C(5) N(1) C(4) 3(1) 1_555 1_555 1_555 1_555 yes
C(1) C(5) C(6) C(7) 6(1) 1_555 1_555 1_555 1_555 yes
C(1) C(5) C(6) C(21) -167.4(9) 1_555 1_555 1_555 1_555 yes
C(2) Pd(1) N(3) C(11) 4.1(8) 1_555 1_555 1_555 1_555 yes
C(2) Pd(1) N(3) C(14) -163.5(8) 1_555 1_555 1_555 1_555 yes
C(2) Pd(1) N(4) C(16) 93(3) 1_555 1_555 1_555 1_555 yes
C(2) Pd(1) N(4) C(19) -84(2) 1_555 1_555 1_555 1_555 yes
C(2) Pd(1) C(1) C(3) 165.7(9) 1_555 1_555 1_555 1_555 yes
C(2) Pd(1) C(1) C(5) -13.5(9) 1_555 1_555 1_555 1_555 yes
C(2) C(7) N(2) C(8) -3(1) 1_555 1_555 1_555 1_555 yes
C(2) C(7) C(6) C(5) 38(1) 1_555 1_555 1_555 1_555 yes
C(2) C(7) C(6) C(21) -147(1) 1_555 1_555 1_555 1_555 yes
C(2) C(9) C(10) C(11) -43(1) 1_555 1_555 1_555 1_555 yes
C(2) C(9) C(10) C(27) 139(1) 1_555 1_555 1_555 1_555 yes
C(2) C(47) C(48) C(49) -175(1) 1_555 1_555 1_555 1_555 yes
C(2) C(47) C(52) C(51) 177(1) 1_555 1_555 1_555 1_555 yes
C(3) C(1) C(5) C(6) 171.0(9) 1_555 1_555 1_555 1_555 yes
C(3) C(4) O(1) C(45) 173.3(9) 1_555 1_555 1_555 1_555 yes
C(3) C(4) N(1) C(5) -2(1) 1_555 1_555 1_555 1_555 yes
C(3) C(20) C(19) C(18) 179.9(9) 1_555 1_555 1_555 1_555 yes
C(3) C(20) C(39) C(40) -107(1) 1_555 1_555 1_555 1_555 yes
C(3) C(20) C(39) C(44) 68(1) 1_555 1_555 1_555 1_555 yes
C(4) O(1) C(45) C(46) -177.3(9) 1_555 1_555 1_555 1_555 yes
C(4) N(1) C(5) C(6) -171(1) 1_555 1_555 1_555 1_555 yes
C(4) C(3) C(1) C(5) 2.6(10) 1_555 1_555 1_555 1_555 yes
C(4) C(3) C(20) C(19) -178.1(10) 1_555 1_555 1_555 1_555 yes
C(4) C(3) C(20) C(39) 5(1) 1_555 1_555 1_555 1_555 yes
C(5) C(1) C(3) C(20) -175.5(9) 1_555 1_555 1_555 1_555 yes
C(5) C(6) C(21) C(22) -133(1) 1_555 1_555 1_555 1_555 yes
C(5) C(6) C(21) C(26) 48(1) 1_555 1_555 1_555 1_555 yes
C(6) C(7) N(2) C(8) 174.5(10) 1_555 1_555 1_555 1_555 yes
C(6) C(7) C(2) C(9) -173(1) 1_555 1_555 1_555 1_555 yes
C(6) C(7) C(2) C(47) 45(1) 1_555 1_555 1_555 1_555 yes
C(6) C(21) C(22) C(23) -179(1) 1_555 1_555 1_555 1_555 yes
C(6) C(21) C(26) C(25) 178(1) 1_555 1_555 1_555 1_555 yes
C(7) N(2) C(8) C(9) 1(1) 1_555 1_555 1_555 1_555 yes
C(7) C(2) C(9) C(8) -3(1) 1_555 1_555 1_555 1_555 yes
C(7) C(2) C(9) C(10) 170(1) 1_555 1_555 1_555 1_555 yes
C(7) C(2) C(47) C(48) 178.8(10) 1_555 1_555 1_555 1_555 yes
C(7) C(2) C(47) C(52) 0(1) 1_555 1_555 1_555 1_555 yes
C(7) C(6) C(21) C(22) 51(1) 1_555 1_555 1_555 1_555 yes
C(7) C(6) C(21) C(26) -126(1) 1_555 1_555 1_555 1_555 yes
C(8) C(9) C(2) C(47) 137.6(10) 1_555 1_555 1_555 1_555 yes
C(8) C(9) C(10) C(11) 129(1) 1_555 1_555 1_555 1_555 yes
C(8) C(9) C(10) C(27) -47(1) 1_555 1_555 1_555 1_555 yes
C(9) C(2) C(47) C(48) 44(1) 1_555 1_555 1_555 1_555 yes
C(9) C(2) C(47) C(52) -133(1) 1_555 1_555 1_555 1_555 yes
C(9) C(10) C(11) C(12) 179(1) 1_555 1_555 1_555 1_555 yes
C(9) C(10) C(27) C(28) -59(1) 1_555 1_555 1_555 1_555 yes
C(9) C(10) C(27) C(32) 120(1) 1_555 1_555 1_555 1_555 yes
C(10) C(9) C(2) C(47) -48(1) 1_555 1_555 1_555 1_555 yes
C(10) C(11) N(3) C(14) -175(1) 1_555 1_555 1_555 1_555 yes
C(10) C(11) C(12) C(13) 176(1) 1_555 1_555 1_555 1_555 yes
C(10) C(27) C(28) C(29) -179.6(10) 1_555 1_555 1_555 1_555 yes
C(10) C(27) C(32) C(31) 179(1) 1_555 1_555 1_555 1_555 yes
C(11) N(3) C(14) C(13) -1(1) 1_555 1_555 1_555 1_555 yes
C(11) N(3) C(14) C(15) -179(1) 1_555 1_555 1_555 1_555 yes
C(11) C(10) C(27) C(28) 123(1) 1_555 1_555 1_555 1_555 yes
C(11) C(10) C(27) C(32) -56(1) 1_555 1_555 1_555 1_555 yes
C(11) C(12) C(13) C(14) 0(1) 1_555 1_555 1_555 1_555 yes
C(12) C(11) N(3) C(14) 2(1) 1_555 1_555 1_555 1_555 yes
C(12) C(11) C(10) C(27) -3(1) 1_555 1_555 1_555 1_555 yes
C(12) C(13) C(14) C(15) 178(1) 1_555 1_555 1_555 1_555 yes
C(13) C(14) C(15) C(16) -173(1) 1_555 1_555 1_555 1_555 yes
C(13) C(14) C(15) C(33) 5(1) 1_555 1_555 1_555 1_555 yes
C(14) C(15) C(16) C(17) 177(1) 1_555 1_555 1_555 1_555 yes
C(14) C(15) C(33) C(34) 114(1) 1_555 1_555 1_555 1_555 yes
C(14) C(15) C(33) C(38) -66(1) 1_555 1_555 1_555 1_555 yes
C(15) C(16) N(4) C(19) 173.6(9) 1_555 1_555 1_555 1_555 yes
C(15) C(16) C(17) C(18) -174.0(10) 1_555 1_555 1_555 1_555 yes
C(15) C(33) C(34) C(35) 179(1) 1_555 1_555 1_555 1_555 yes
C(15) C(33) C(38) C(37) 179(1) 1_555 1_555 1_555 1_555 yes
C(16) N(4) C(19) C(18) 1(1) 1_555 1_555 1_555 1_555 yes
C(16) N(4) C(19) C(20) -176.0(9) 1_555 1_555 1_555 1_555 yes
C(16) C(15) C(33) C(34) -65(1) 1_555 1_555 1_555 1_555 yes
C(16) C(15) C(33) C(38) 112(1) 1_555 1_555 1_555 1_555 yes
C(16) C(17) C(18) C(19) 0(1) 1_555 1_555 1_555 1_555 yes
C(17) C(16) N(4) C(19) -1(1) 1_555 1_555 1_555 1_555 yes
C(17) C(16) C(15) C(33) -1(1) 1_555 1_555 1_555 1_555 yes
C(17) C(18) C(19) C(20) 176.9(9) 1_555 1_555 1_555 1_555 yes
C(18) C(19) C(20) C(39) -3(1) 1_555 1_555 1_555 1_555 yes
C(19) C(20) C(39) C(40) 76(1) 1_555 1_555 1_555 1_555 yes
C(19) C(20) C(39) C(44) -108(1) 1_555 1_555 1_555 1_555 yes
C(20) C(39) C(40) C(41) 173(1) 1_555 1_555 1_555 1_555 yes
C(20) C(39) C(44) C(43) -176(1) 1_555 1_555 1_555 1_555 yes
C(21) C(22) C(23) C(24) 2(1) 1_555 1_555 1_555 1_555 yes
C(21) C(26) C(25) C(24) 0(1) 1_555 1_555 1_555 1_555 yes
C(22) C(21) C(26) C(25) 0(1) 1_555 1_555 1_555 1_555 yes
C(22) C(23) C(24) C(25) -1(1) 1_555 1_555 1_555 1_555 yes
C(23) C(22) C(21) C(26) -1(1) 1_555 1_555 1_555 1_555 yes
C(23) C(24) C(25) C(26) 0(2) 1_555 1_555 1_555 1_555 yes
C(27) C(28) C(29) C(30) 0(1) 1_555 1_555 1_555 1_555 yes
C(27) C(32) C(31) C(30) 0(1) 1_555 1_555 1_555 1_555 yes
C(28) C(27) C(32) C(31) 0(1) 1_555 1_555 1_555 1_555 yes
C(28) C(29) C(30) C(31) -1(1) 1_555 1_555 1_555 1_555 yes
C(29) C(28) C(27) C(32) 0(1) 1_555 1_555 1_555 1_555 yes
C(29) C(30) C(31) C(32) 1(1) 1_555 1_555 1_555 1_555 yes
C(33) C(34) C(35) C(36) 0(2) 1_555 1_555 1_555 1_555 yes
C(33) C(38) C(37) C(36) 2(2) 1_555 1_555 1_555 1_555 yes
C(34) C(33) C(38) C(37) -1(1) 1_555 1_555 1_555 1_555 yes
C(34) C(35) C(36) C(37) 0(2) 1_555 1_555 1_555 1_555 yes
C(35) C(34) C(33) C(38) 0(1) 1_555 1_555 1_555 1_555 yes
C(35) C(36) C(37) C(38) -2(2) 1_555 1_555 1_555 1_555 yes
C(39) C(40) C(41) C(42) 1(2) 1_555 1_555 1_555 1_555 yes
C(39) C(44) C(43) C(42) 6(3) 1_555 1_555 1_555 1_555 yes
C(40) C(39) C(44) C(43) 0(2) 1_555 1_555 1_555 1_555 yes
C(40) C(41) C(42) C(43) 2(2) 1_555 1_555 1_555 1_555 yes
C(41) C(40) C(39) C(44) -1(2) 1_555 1_555 1_555 1_555 yes
C(41) C(42) C(43) C(44) -6(4) 1_555 1_555 1_555 1_555 yes
C(47) C(48) C(49) C(50) -5(1) 1_555 1_555 1_555 1_555 yes
C(47) C(48) C(49) C(53) 176(1) 1_555 1_555 1_555 1_555 yes
C(47) C(52) C(51) C(50) 2(2) 1_555 1_555 1_555 1_555 yes
C(48) C(47) C(52) C(51) 0(1) 1_555 1_555 1_555 1_555 yes
C(48) C(49) C(50) C(51) 7(2) 1_555 1_555 1_555 1_555 yes
C(48) C(49) C(50) C(54) -173(1) 1_555 1_555 1_555 1_555 yes
C(49) C(48) C(47) C(52) 2(1) 1_555 1_555 1_555 1_555 yes
C(49) C(50) C(51) C(52) -5(2) 1_555 1_555 1_555 1_555 yes
C(51) C(50) C(49) C(53) -175(1) 1_555 1_555 1_555 1_555 yes
C(52) C(51) C(50) C(54) 174(2) 1_555 1_555 1_555 1_555 yes
C(53) C(49) C(50) C(54) 4(2) 1_555 1_555 1_555 1_555 yes
C(55) C(56) C(57) C(57) 165(1) 1_555 1_555 1_555 3_556 yes
C(56) C(57) C(57) C(56) -180.0 1_555 1_555 3_556 3_556 yes
